data_4066780
loop_
_publ_author_name
'Garc\'ia-\'Alvarez, Roc\'io'
'D\'iez, Josefina'
'Crochet, Pascale'
'Cadierno, Victorio'

_publ_section_title
;
 Arene&#x2212;Ruthenium(II) Complexes Containing Amino&#x2212;Phosphine
 Ligands as Catalysts for Nitrile Hydration Reactions
;
_journal_issue 17
_journal_name_full Organometallics
_journal_page_first 3955
_journal_paper_doi 10.1021/om1006227
_journal_volume 29
_journal_year 2010
_chemical_compound_source synthesis
_chemical_formula_moiety 'C33 H40 Cl2 N P Ru'
_chemical_formula_sum 'C33 H40 Cl2 N P Ru'
_chemical_formula_weight 653.60
_chemical_name_systematic
;
 ?
;
_space_group_IT_number 2
_symmetry_cell_setting triclinic
_symmetry_Int_Tables_number 2
_symmetry_space_group_name_Hall '-P 1'
_symmetry_space_group_name_H-M 'P -1'
_atom_sites_solution_hydrogens geom
_atom_sites_solution_primary direct
_atom_sites_solution_secondary difmap
_audit_creation_method SHELXL-97
_cell_angle_alpha 89.619(2)
_cell_angle_beta 76.419(2)
_cell_angle_gamma 79.882(2)
_cell_formula_units_Z 2
_cell_length_a 9.8513(3)
_cell_length_b 10.3852(3)
_cell_length_c 15.9639(4)
_cell_measurement_reflns_used 12672
_cell_measurement_temperature 293(2)
_cell_measurement_theta_max 73.8523
_cell_measurement_theta_min 2.8472
_cell_volume 1561.85(8)
_computing_cell_refinement
;
CrysAlisPro, Oxford Diffraction Ltd.,
Version 1.171.33.55 (release 05-01-2010 CrysAlis171 .NET)
(compiled Jan  5 2010,16:28:46)
;
_computing_data_collection
;
CrysAlisPro, Oxford Diffraction Ltd.,
Version 1.171.33.55 (release 05-01-2010 CrysAlis171 .NET)
(compiled Jan  5 2010,16:28:46)
;
_computing_data_reduction
;
CrysAlisPro, Oxford Diffraction Ltd.,
Version 1.171.33.55 (release 05-01-2010 CrysAlis171 .NET)
(compiled Jan  5 2010,16:28:46)
;
_computing_molecular_graphics 'PLATON (Spek, 2007)'
_computing_publication_material 'WinGX publication routines (Farrugia, 1999)'
_computing_structure_refinement 'SHELXL-97 (Sheldrick, 1997)'
_computing_structure_solution 'DIRDIF-99 (Beurskens, 1999)'
_diffrn_ambient_temperature 293(2)
_diffrn_detector_area_resol_mean 8.2640
_diffrn_measured_fraction_theta_full 0.994
_diffrn_measured_fraction_theta_max 0.994
_diffrn_measurement_device
; 
165 mm Onyx CCD detector in \k-geometry diffractometer
;
_diffrn_measurement_device_type 'Xcalibur, Onyx, Nova'
_diffrn_measurement_method '\f and \w scans'
_diffrn_radiation_monochromator graphite
_diffrn_radiation_source 'Nova (Cu) X-ray Source'
_diffrn_radiation_type CuK\a
_diffrn_radiation_wavelength 1.54180
_diffrn_reflns_av_R_equivalents 0.0254
_diffrn_reflns_av_sigmaI/netI 0.0229
_diffrn_reflns_limit_h_max 12
_diffrn_reflns_limit_h_min -12
_diffrn_reflns_limit_k_max 12
_diffrn_reflns_limit_k_min -12
_diffrn_reflns_limit_l_max 19
_diffrn_reflns_limit_l_min -18
_diffrn_reflns_number 18252
_diffrn_reflns_theta_full 74.01
_diffrn_reflns_theta_max 74.01
_diffrn_reflns_theta_min 2.85
_exptl_absorpt_coefficient_mu 6.278
_exptl_absorpt_correction_T_max 1.00000
_exptl_absorpt_correction_T_min 0.70924
_exptl_absorpt_correction_type multi-scan
_exptl_absorpt_process_details
;
CrysAlisPro, Oxford Diffraction Ltd.,
Version 1.171.33.55 (release 05-01-2010 CrysAlis171 .NET)
(compiled Jan  5 2010,16:28:46)
Empirical absorption correction using spherical harmonics,
 implemented in SCALE3 ABSPACK scaling algorithm.
;
_exptl_crystal_colour orange
_exptl_crystal_density_diffrn 1.390
_exptl_crystal_density_method 'not measured'
_exptl_crystal_description prism
_exptl_crystal_F_000 676
_exptl_crystal_size_max 0.0857
_exptl_crystal_size_mid 0.0619
_exptl_crystal_size_min 0.0246
_refine_diff_density_max 0.787
_refine_diff_density_min -0.634
_refine_diff_density_rms 0.068
_refine_ls_extinction_method none
_refine_ls_goodness_of_fit_ref 1.033
_refine_ls_hydrogen_treatment mixed
_refine_ls_matrix_type full
_refine_ls_number_parameters 417
_refine_ls_number_reflns 6304
_refine_ls_number_restraints 1
_refine_ls_restrained_S_all 1.039
_refine_ls_R_factor_all 0.0391
_refine_ls_R_factor_gt 0.0354
_refine_ls_shift/su_max 0.001
_refine_ls_shift/su_mean 0.000
_refine_ls_structure_factor_coef Fsqd
_refine_ls_weighting_details 'calc w=1/[\s^2^(Fo^2^)+(0.0636P)^2^+0.7389P] where P=(Fo^2^+2Fc^2^)/3'
_refine_ls_weighting_scheme calc
_refine_ls_wR_factor_gt 0.0956
_refine_ls_wR_factor_ref 0.0991
_reflns_number_gt 5757
_reflns_number_total 6304
_reflns_threshold_expression >2\s(I)
_cod_data_source_file om1006227_si_001.cif
_cod_data_source_block 12bb
_cod_database_code 4066780

loop_
_symmetry_equiv_pos_as_xyz
'x, y, z'
'-x, -y, -z'

loop_
_atom_site_label
_atom_site_type_symbol
_atom_site_fract_x
_atom_site_fract_y
_atom_site_fract_z
_atom_site_U_iso_or_equiv
_atom_site_adp_type
_atom_site_occupancy
_atom_site_symmetry_multiplicity
_atom_site_calc_flag
_atom_site_refinement_flags
C1 C 0.3179(4) 0.4224(3) 0.0076(2) 0.0589(7) Uani 1 1 d .
C2 C 0.1954(4) 0.5032(4) -0.0084(2) 0.0600(8) Uani 1 1 d .
C3 C 0.1306(4) 0.6154(3) 0.0414(2) 0.0561(7) Uani 1 1 d .
C4 C 0.1831(3) 0.6545(3) 0.1118(2) 0.0526(6) Uani 1 1 d .
C5 C 0.3055(3) 0.5747(3) 0.1272(2) 0.0531(7) Uani 1 1 d .
C6 C 0.3736(3) 0.4611(3) 0.0744(2) 0.0553(7) Uani 1 1 d .
C7 C 0.3853(5) 0.2982(4) -0.0452(3) 0.0857(13) Uani 1 1 d .
H7A H 0.4224 0.3192 -0.1038 0.128 Uiso 1 1 calc R
H7B H 0.3153 0.2438 -0.0435 0.128 Uiso 1 1 calc R
H7C H 0.4609 0.2523 -0.0221 0.128 Uiso 1 1 calc R
C8 C 0.1167(5) 0.7818(4) 0.1627(3) 0.0710(9) Uani 1 1 d .
C9 C -0.0284(7) 0.8409(6) 0.1508(5) 0.130(2) Uani 1 1 d .
H9A H -0.0194 0.8775 0.0948 0.194 Uiso 1 1 calc R
H9B H -0.0723 0.9086 0.1943 0.194 Uiso 1 1 calc R
H9C H -0.0859 0.7743 0.1557 0.194 Uiso 1 1 calc R
C10 C 0.2178(7) 0.8794(5) 0.1407(5) 0.118(2) Uani 1 1 d .
H10A H 0.2346 0.8957 0.0801 0.177 Uiso 1 1 calc R
H10B H 0.3061 0.8440 0.1548 0.177 Uiso 1 1 calc R
H10C H 0.1763 0.9599 0.1731 0.177 Uiso 1 1 calc R
C11 C 0.1166(3) 0.2088(3) 0.29992(19) 0.0515(6) Uani 1 1 d .
C12 C -0.0238(4) 0.2119(3) 0.2975(2) 0.0560(7) Uani 1 1 d .
C13 C -0.0975(4) 0.1170(4) 0.3380(3) 0.0674(9) Uani 1 1 d .
C14 C -0.0332(6) 0.0207(5) 0.3812(3) 0.0868(13) Uani 1 1 d .
C15 C 0.1057(7) 0.0159(5) 0.3838(4) 0.1012(18) Uani 1 1 d .
C16 C 0.1813(5) 0.1108(4) 0.3441(3) 0.0777(11) Uani 1 1 d .
C17 C 0.3959(3) 0.2640(3) 0.2231(2) 0.0543(7) Uani 1 1 d .
C18 C 0.4369(4) 0.1499(4) 0.1713(3) 0.0707(9) Uani 1 1 d .
C19 C 0.5800(6) 0.1022(5) 0.1357(4) 0.0943(14) Uani 1 1 d .
C20 C 0.6823(5) 0.1674(6) 0.1506(4) 0.0992(16) Uani 1 1 d .
C21 C 0.6445(4) 0.2788(6) 0.2012(4) 0.0871(13) Uani 1 1 d .
C22 C 0.5019(4) 0.3272(4) 0.2378(3) 0.0672(9) Uani 1 1 d .
C23 C 0.1919(3) 0.4450(3) 0.34833(19) 0.0521(6) Uani 1 1 d .
C24 C 0.1049(4) 0.5665(3) 0.3581(2) 0.0602(7) Uani 1 1 d .
C25 C 0.0861(5) 0.6426(4) 0.4328(3) 0.0746(10) Uani 1 1 d .
C26 C 0.1549(5) 0.5989(4) 0.4958(3) 0.0749(10) Uani 1 1 d .
C27 C 0.2422(5) 0.4790(4) 0.4872(2) 0.0700(9) Uani 1 1 d .
C28 C 0.2594(4) 0.4003(4) 0.4139(2) 0.0629(8) Uani 1 1 d .
C29 C 0.3261(7) 0.4341(5) 0.5548(3) 0.0995(16) Uani 1 1 d .
H29A H 0.4259 0.4337 0.5297 0.119 Uiso 1 1 calc R
H29B H 0.2960 0.4973 0.6030 0.119 Uiso 1 1 calc R
C30 C 0.4361(5) 0.2291(5) 0.6129(3) 0.0858(12) Uani 1 1 d .
C31 C 0.3711(9) 0.1210(9) 0.6536(6) 0.1442(16) Uani 1 1 d .
H31A H 0.2972 0.1069 0.6267 0.216 Uiso 1 1 calc R
H31B H 0.3315 0.1423 0.7139 0.216 Uiso 1 1 calc R
H31C H 0.4418 0.0430 0.6471 0.216 Uiso 1 1 calc R
C32 C 0.5541(8) 0.1720(9) 0.5408(5) 0.1442(16) Uani 1 1 d .
H32A H 0.5870 0.2406 0.5055 0.216 Uiso 1 1 calc R
H32B H 0.5218 0.1131 0.5069 0.216 Uiso 1 1 calc R
H32C H 0.6302 0.1250 0.5631 0.216 Uiso 1 1 calc R
C33 C 0.4847(9) 0.3042(9) 0.6775(5) 0.1442(16) Uani 1 1 d .
H33A H 0.5475 0.2452 0.7039 0.216 Uiso 1 1 calc R
H33B H 0.4038 0.3449 0.7210 0.216 Uiso 1 1 calc R
H33C H 0.5337 0.3701 0.6487 0.216 Uiso 1 1 calc R
Cl1 Cl 0.09107(9) 0.24363(7) 0.09265(5) 0.05617(17) Uani 1 1 d .
Cl2 Cl -0.09183(7) 0.51526(8) 0.20962(5) 0.05610(17) Uani 1 1 d .
N1 N 0.3100(5) 0.3060(5) 0.5869(3) 0.1023(13) Uani 1 1 d D
P1 P 0.20848(7) 0.34087(7) 0.25273(4) 0.04386(15) Uani 1 1 d .
Ru1 Ru 0.15204(2) 0.446963(18) 0.129877(12) 0.04199(9) Uani 1 1 d .
H1N H 0.3979(15) 0.314(2) 0.5446(11) 0.011(4) Uiso 1 1 d D
H2 H 0.160(5) 0.472(4) -0.051(3) 0.082(13) Uiso 1 1 d .
H3 H 0.049(5) 0.662(4) 0.034(3) 0.070(11) Uiso 1 1 d .
H5 H 0.340(4) 0.602(4) 0.177(2) 0.059(10) Uiso 1 1 d .
H6 H 0.450(4) 0.408(4) 0.086(2) 0.055(9) Uiso 1 1 d .
H8 H 0.140(8) 0.776(7) 0.227(5) 0.16(3) Uiso 1 1 d .
H12 H -0.068(4) 0.285(4) 0.273(3) 0.068(11) Uiso 1 1 d .
H13 H -0.204(6) 0.120(5) 0.345(3) 0.097(16) Uiso 1 1 d .
H14 H -0.079(7) -0.046(6) 0.408(4) 0.13(2) Uiso 1 1 d .
H15 H 0.157(9) -0.053(8) 0.399(6) 0.18(3) Uiso 1 1 d .
H16 H 0.284(5) 0.102(4) 0.339(3) 0.080(13) Uiso 1 1 d .
H18 H 0.362(5) 0.107(4) 0.160(3) 0.077(12) Uiso 1 1 d .
H19 H 0.591(7) 0.033(6) 0.103(4) 0.109(19) Uiso 1 1 d .
H20 H 0.774(6) 0.134(5) 0.126(4) 0.103(17) Uiso 1 1 d .
H21 H 0.713(7) 0.334(6) 0.211(4) 0.13(2) Uiso 1 1 d .
H22 H 0.477(6) 0.399(5) 0.270(3) 0.089(15) Uiso 1 1 d .
H24 H 0.061(4) 0.596(4) 0.313(2) 0.055(9) Uiso 1 1 d .
H25 H 0.028(6) 0.729(6) 0.435(4) 0.104(17) Uiso 1 1 d .
H26 H 0.136(5) 0.643(4) 0.549(3) 0.083(13) Uiso 1 1 d .
H28 H 0.323(4) 0.317(4) 0.412(3) 0.068(11) Uiso 1 1 d .

loop_
_atom_site_aniso_label
_atom_site_aniso_U_11
_atom_site_aniso_U_22
_atom_site_aniso_U_33
_atom_site_aniso_U_23
_atom_site_aniso_U_13
_atom_site_aniso_U_12
C1 0.0561(17) 0.0660(18) 0.0511(16) 0.0033(13) 0.0017(13) -0.0208(14)
C2 0.069(2) 0.074(2) 0.0442(15) 0.0135(14) -0.0153(14) -0.0296(17)
C3 0.0584(17) 0.0538(16) 0.0614(17) 0.0206(13) -0.0207(14) -0.0160(14)
C4 0.0554(16) 0.0436(14) 0.0601(16) 0.0108(12) -0.0104(13) -0.0171(12)
C5 0.0530(16) 0.0555(16) 0.0579(16) 0.0113(13) -0.0155(13) -0.0260(13)
C6 0.0379(14) 0.0616(17) 0.0656(18) 0.0147(14) -0.0062(12) -0.0158(13)
C7 0.082(3) 0.081(3) 0.080(3) -0.019(2) 0.017(2) -0.025(2)
C8 0.079(2) 0.0503(17) 0.080(2) 0.0048(16) -0.0107(19) -0.0129(16)
C9 0.099(4) 0.081(3) 0.192(7) -0.027(4) -0.025(4) 0.016(3)
C10 0.122(4) 0.055(2) 0.169(6) -0.012(3) -0.008(4) -0.030(3)
C11 0.0569(16) 0.0503(15) 0.0512(15) 0.0065(12) -0.0157(12) -0.0167(12)
C12 0.0565(17) 0.0577(17) 0.0575(17) 0.0086(13) -0.0139(13) -0.0199(14)
C13 0.069(2) 0.068(2) 0.071(2) 0.0123(16) -0.0137(17) -0.0306(17)
C14 0.099(3) 0.082(3) 0.093(3) 0.038(2) -0.027(2) -0.048(3)
C15 0.121(4) 0.085(3) 0.120(4) 0.058(3) -0.056(3) -0.042(3)
C16 0.079(3) 0.074(2) 0.096(3) 0.036(2) -0.043(2) -0.027(2)
C17 0.0502(15) 0.0571(16) 0.0592(16) 0.0100(13) -0.0186(13) -0.0116(13)
C18 0.063(2) 0.063(2) 0.085(2) -0.0012(17) -0.0189(18) -0.0046(16)
C19 0.079(3) 0.083(3) 0.105(4) -0.005(3) -0.010(3) 0.013(2)
C20 0.050(2) 0.115(4) 0.123(4) 0.017(3) -0.017(2) 0.007(2)
C21 0.051(2) 0.113(4) 0.105(3) 0.020(3) -0.031(2) -0.020(2)
C22 0.0542(18) 0.077(2) 0.078(2) 0.0083(19) -0.0276(17) -0.0168(17)
C23 0.0553(16) 0.0544(15) 0.0499(15) 0.0032(12) -0.0139(12) -0.0172(13)
C24 0.067(2) 0.0564(17) 0.0597(18) 0.0016(14) -0.0179(15) -0.0127(15)
C25 0.083(3) 0.061(2) 0.075(2) -0.0090(17) -0.0135(19) -0.0098(19)
C26 0.091(3) 0.077(2) 0.0575(19) -0.0108(17) -0.0087(18) -0.026(2)
C27 0.088(3) 0.078(2) 0.0506(17) 0.0046(15) -0.0196(17) -0.030(2)
C28 0.074(2) 0.0624(19) 0.0583(18) 0.0039(14) -0.0262(16) -0.0151(17)
C29 0.147(5) 0.099(3) 0.074(3) 0.013(2) -0.054(3) -0.044(3)
C30 0.077(3) 0.091(3) 0.093(3) 0.005(2) -0.028(2) -0.015(2)
C31 0.122(3) 0.168(4) 0.147(4) -0.018(3) -0.028(3) -0.043(3)
C32 0.122(3) 0.168(4) 0.147(4) -0.018(3) -0.028(3) -0.043(3)
C33 0.122(3) 0.168(4) 0.147(4) -0.018(3) -0.028(3) -0.043(3)
Cl1 0.0670(4) 0.0525(4) 0.0566(4) 0.0046(3) -0.0213(3) -0.0222(3)
Cl2 0.0434(3) 0.0645(4) 0.0590(4) 0.0065(3) -0.0099(3) -0.0091(3)
N1 0.100(3) 0.121(3) 0.098(3) 0.020(3) -0.035(2) -0.038(3)
P1 0.0442(3) 0.0443(3) 0.0469(3) 0.0054(3) -0.0156(3) -0.0119(3)
Ru1 0.04000(12) 0.04397(12) 0.04458(12) 0.00580(8) -0.01226(8) -0.01157(8)

loop_
_atom_type_symbol
_atom_type_description
_atom_type_scat_dispersion_real
_atom_type_scat_dispersion_imag
_atom_type_scat_source
C C 0.0181 0.0091 'International Tables Vol C Tables 4.2.6.8 and 6.1.1.4'
H H 0.0000 0.0000 'International Tables Vol C Tables 4.2.6.8 and 6.1.1.4'
Cl Cl 0.3639 0.7018 'International Tables Vol C Tables 4.2.6.8 and 6.1.1.4'
N N 0.0311 0.0180 'International Tables Vol C Tables 4.2.6.8 and 6.1.1.4'
P P 0.2955 0.4335 'International Tables Vol C Tables 4.2.6.8 and 6.1.1.4'
Ru Ru 0.0552 3.2960 'International Tables Vol C Tables 4.2.6.8 and 6.1.1.4'

loop_
_geom_angle_atom_site_label_1
_geom_angle_atom_site_label_2
_geom_angle_atom_site_label_3
_geom_angle
C6 C1 C2 118.0(3)
C6 C1 C7 121.0(4)
C2 C1 C7 121.0(4)
C6 C1 Ru1 70.27(17)
C2 C1 Ru1 72.42(18)
C7 C1 Ru1 127.9(2)
C3 C2 C1 121.4(3)
C3 C2 Ru1 72.62(18)
C1 C2 Ru1 70.47(17)
C3 C2 H2 123(3)
C1 C2 H2 115(3)
Ru1 C2 H2 126(3)
C2 C3 C4 121.5(3)
C2 C3 Ru1 71.57(18)
C4 C3 Ru1 70.75(16)
C2 C3 H3 121(3)
C4 C3 H3 117(3)
Ru1 C3 H3 126(3)
C5 C4 C3 117.0(3)
C5 C4 C8 121.6(3)
C3 C4 C8 121.1(3)
C5 C4 Ru1 68.93(16)
C3 C4 Ru1 72.05(17)
C8 C4 Ru1 133.9(2)
C4 C5 C6 121.1(3)
C4 C5 Ru1 73.84(17)
C6 C5 Ru1 71.40(16)
C4 C5 H5 116(2)
C6 C5 H5 123(2)
Ru1 C5 H5 126(2)
C1 C6 C5 121.0(3)
C1 C6 Ru1 72.66(17)
C5 C6 Ru1 70.53(17)
C1 C6 H6 118(2)
C5 C6 H6 121(2)
Ru1 C6 H6 125(2)
C1 C7 H7A 109.5
C1 C7 H7B 109.5
H7A C7 H7B 109.5
C1 C7 H7C 109.5
H7A C7 H7C 109.5
H7B C7 H7C 109.5
C9 C8 C4 114.5(4)
C9 C8 C10 110.6(4)
C4 C8 C10 109.3(4)
C9 C8 H8 122(4)
C4 C8 H8 110(4)
C10 C8 H8 88(4)
C8 C9 H9A 109.5
C8 C9 H9B 109.5
H9A C9 H9B 109.5
C8 C9 H9C 109.5
H9A C9 H9C 109.5
H9B C9 H9C 109.5
C8 C10 H10A 109.5
C8 C10 H10B 109.5
H10A C10 H10B 109.5
C8 C10 H10C 109.5
H10A C10 H10C 109.5
H10B C10 H10C 109.5
C16 C11 C12 118.8(3)
C16 C11 P1 121.0(3)
C12 C11 P1 119.9(2)
C11 C12 C13 120.5(3)
C11 C12 H12 117(3)
C13 C12 H12 123(3)
C14 C13 C12 120.4(4)
C14 C13 H13 115(3)
C12 C13 H13 124(3)
C13 C14 C15 119.8(4)
C13 C14 H14 122(4)
C15 C14 H14 118(4)
C14 C15 C16 120.7(4)
C14 C15 H15 123(6)
C16 C15 H15 115(6)
C11 C16 C15 119.7(4)
C11 C16 H16 118(3)
C15 C16 H16 121(3)
C22 C17 C18 117.9(3)
C22 C17 P1 121.9(3)
C18 C17 P1 119.3(3)
C19 C18 C17 120.3(4)
C19 C18 H18 122(3)
C17 C18 H18 117(3)
C20 C19 C18 120.5(5)
C20 C19 H19 128(4)
C18 C19 H19 111(4)
C21 C20 C19 120.1(4)
C21 C20 H20 122(4)
C19 C20 H20 118(4)
C20 C21 C22 120.0(4)
C20 C21 H21 124(4)
C22 C21 H21 116(4)
C17 C22 C21 121.2(4)
C17 C22 H22 118(4)
C21 C22 H22 120(4)
C24 C23 C28 119.4(3)
C24 C23 P1 119.4(2)
C28 C23 P1 121.1(3)
C23 C24 C25 119.5(3)
C23 C24 H24 119(2)
C25 C24 H24 122(2)
C26 C25 C24 120.6(4)
C26 C25 H25 124(3)
C24 C25 H25 116(3)
C27 C26 C25 120.9(4)
C27 C26 H26 116(3)
C25 C26 H26 122(3)
C26 C27 C28 119.2(4)
C26 C27 C29 120.8(4)
C28 C27 C29 119.9(4)
C27 C28 C23 120.4(4)
C27 C28 H28 114(2)
C23 C28 H28 125(2)
N1 C29 C27 114.3(4)
N1 C29 H29A 108.7
C27 C29 H29A 108.7
N1 C29 H29B 108.7
C27 C29 H29B 108.7
H29A C29 H29B 107.6
N1 C29 H1N 41.4(5)
C27 C29 H1N 116.3(10)
H29A C29 H1N 69.4
H29B C29 H1N 133.4
C31 C30 C32 107.1(6)
C31 C30 N1 98.8(5)
C32 C30 N1 114.9(5)
C31 C30 C33 110.7(6)
C32 C30 C33 112.3(6)
N1 C30 C33 112.0(5)
C31 C30 H1N 129.2(8)
C32 C30 H1N 81.6(7)
N1 C30 H1N 38.6(5)
C33 C30 H1N 111.4(9)
C30 C31 H31A 109.5
C30 C31 H31B 109.5
H31A C31 H31B 109.5
C30 C31 H31C 109.5
H31A C31 H31C 109.5
H31B C31 H31C 109.5
C30 C32 H32A 109.5
C30 C32 H32B 109.5
H32A C32 H32B 109.5
C30 C32 H32C 109.5
H32A C32 H32C 109.5
H32B C32 H32C 109.5
C30 C33 H33A 109.5
C30 C33 H33B 109.5
H33A C33 H33B 109.5
C30 C33 H33C 109.5
H33A C33 H33C 109.5
H33B C33 H33C 109.5
C29 N1 C30 115.7(5)
C29 N1 H1N 62.2(13)
C30 N1 H1N 69.3(13)
C17 P1 C23 104.56(15)
C17 P1 C11 104.18(15)
C23 P1 C11 101.63(14)
C17 P1 Ru1 107.77(10)
C23 P1 Ru1 116.96(10)
C11 P1 Ru1 120.08(10)
C5 Ru1 C6 38.07(13)
C5 Ru1 C1 68.00(12)
C6 Ru1 C1 37.07(13)
C5 Ru1 C4 37.23(12)
C6 Ru1 C4 67.75(12)
C1 Ru1 C4 80.25(12)
C5 Ru1 C2 78.59(12)
C6 Ru1 C2 66.11(13)
C1 Ru1 C2 37.11(14)
C4 Ru1 C2 66.52(12)
C5 Ru1 C3 66.34(12)
C6 Ru1 C3 78.04(12)
C1 Ru1 C3 66.24(13)
C4 Ru1 C3 37.20(12)
C2 Ru1 C3 35.81(14)
C5 Ru1 P1 91.78(8)
C6 Ru1 P1 92.16(9)
C1 Ru1 P1 118.02(10)
C4 Ru1 P1 117.89(9)
C2 Ru1 P1 155.13(10)
C3 Ru1 P1 155.09(9)
C5 Ru1 Cl1 151.37(9)
C6 Ru1 Cl1 113.38(10)
C1 Ru1 Cl1 87.70(9)
C4 Ru1 Cl1 155.71(9)
C2 Ru1 Cl1 91.25(9)
C3 Ru1 Cl1 118.51(9)
P1 Ru1 Cl1 86.39(2)
C5 Ru1 Cl2 119.98(9)
C6 Ru1 Cl2 157.97(10)
C1 Ru1 Cl2 151.15(10)
C4 Ru1 Cl2 91.84(8)
C2 Ru1 Cl2 114.45(10)
C3 Ru1 Cl2 90.76(9)
P1 Ru1 Cl2 90.27(3)
Cl1 Ru1 Cl2 88.63(3)

loop_
_geom_bond_atom_site_label_1
_geom_bond_atom_site_label_2
_geom_bond_distance
C1 C6 1.399(5)
C1 C2 1.418(5)
C1 C7 1.506(5)
C1 Ru1 2.215(3)
C2 C3 1.382(5)
C2 Ru1 2.241(3)
C2 H2 0.91(5)
C3 C4 1.432(5)
C3 Ru1 2.254(3)
C3 H3 0.90(4)
C4 C5 1.409(5)
C4 C8 1.515(5)
C4 Ru1 2.237(3)
C5 C6 1.421(5)
C5 Ru1 2.173(3)
C5 H5 1.00(4)
C6 Ru1 2.184(3)
C6 H6 0.90(4)
C7 H7A 0.9600
C7 H7B 0.9600
C7 H7C 0.9600
C8 C9 1.508(7)
C8 C10 1.526(6)
C8 H8 1.09(8)
C9 H9A 0.9600
C9 H9B 0.9600
C9 H9C 0.9600
C10 H10A 0.9600
C10 H10B 0.9600
C10 H10C 0.9600
C11 C16 1.383(5)
C11 C12 1.388(5)
C11 P1 1.836(3)
C12 C13 1.393(5)
C12 H12 0.94(4)
C13 C14 1.360(6)
C13 H13 1.02(5)
C14 C15 1.371(8)
C14 H14 0.94(6)
C15 C16 1.398(6)
C15 H15 0.87(8)
C16 H16 0.98(5)
C17 C22 1.390(5)
C17 C18 1.393(5)
C17 P1 1.829(3)
C18 C19 1.392(6)
C18 H18 0.97(5)
C19 C20 1.373(9)
C19 H19 0.87(6)
C20 C21 1.360(8)
C20 H20 0.90(6)
C21 C22 1.392(6)
C21 H21 1.00(7)
C22 H22 0.87(5)
C23 C24 1.383(5)
C23 C28 1.402(5)
C23 P1 1.835(3)
C24 C25 1.393(5)
C24 H24 0.95(4)
C25 C26 1.372(6)
C25 H25 0.98(6)
C26 C27 1.371(6)
C26 H26 0.93(5)
C27 C28 1.392(5)
C27 C29 1.529(6)
C28 H28 0.97(4)
C29 N1 1.444(7)
C29 H29A 0.9700
C29 H29B 0.9700
C29 H1N 1.31(2)
C30 C31 1.463(9)
C30 C32 1.472(9)
C30 N1 1.498(7)
C30 C33 1.507(9)
C30 H1N 1.47(2)
C31 H31A 0.9600
C31 H31B 0.9600
C31 H31C 0.9600
C32 H32A 0.9600
C32 H32B 0.9600
C32 H32C 0.9600
C33 H33A 0.9600
C33 H33B 0.9600
C33 H33C 0.9600
Cl1 Ru1 2.4089(7)
Cl2 Ru1 2.4233(7)
N1 H1N 0.982(10)
P1 Ru1 2.3743(7)

loop_
_geom_torsion_atom_site_label_1
_geom_torsion_atom_site_label_2
_geom_torsion_atom_site_label_3
_geom_torsion_atom_site_label_4
_geom_torsion
C6 C1 C2 C3 -1.3(5)
C7 C1 C2 C3 178.2(3)
Ru1 C1 C2 C3 54.0(3)
C6 C1 C2 Ru1 -55.3(2)
C7 C1 C2 Ru1 124.2(3)
C1 C2 C3 C4 -0.7(5)
Ru1 C2 C3 C4 52.3(3)
C1 C2 C3 Ru1 -53.0(3)
C2 C3 C4 C5 1.2(4)
Ru1 C3 C4 C5 53.9(2)
C2 C3 C4 C8 176.3(3)
Ru1 C3 C4 C8 -131.0(3)
C2 C3 C4 Ru1 -52.7(3)
C3 C4 C5 C6 0.3(4)
C8 C4 C5 C6 -174.8(3)
Ru1 C4 C5 C6 55.8(2)
C3 C4 C5 Ru1 -55.4(2)
C8 C4 C5 Ru1 129.5(3)
C2 C1 C6 C5 2.9(4)
C7 C1 C6 C5 -176.6(3)
Ru1 C1 C6 C5 -53.5(3)
C2 C1 C6 Ru1 56.4(3)
C7 C1 C6 Ru1 -123.1(3)
C4 C5 C6 C1 -2.4(4)
Ru1 C5 C6 C1 54.5(3)
C4 C5 C6 Ru1 -56.9(2)
C5 C4 C8 C9 -168.4(4)
C3 C4 C8 C9 16.7(6)
Ru1 C4 C8 C9 -78.0(5)
C5 C4 C8 C10 66.8(5)
C3 C4 C8 C10 -108.1(5)
Ru1 C4 C8 C10 157.2(4)
C16 C11 C12 C13 -0.9(5)
P1 C11 C12 C13 -175.8(3)
C11 C12 C13 C14 0.7(6)
C12 C13 C14 C15 -1.0(8)
C13 C14 C15 C16 1.5(10)
C12 C11 C16 C15 1.3(7)
P1 C11 C16 C15 176.2(4)
C14 C15 C16 C11 -1.7(9)
C22 C17 C18 C19 -0.1(6)
P1 C17 C18 C19 168.9(4)
C17 C18 C19 C20 -0.5(8)
C18 C19 C20 C21 0.7(9)
C19 C20 C21 C22 -0.3(8)
C18 C17 C22 C21 0.6(6)
P1 C17 C22 C21 -168.1(3)
C20 C21 C22 C17 -0.4(7)
C28 C23 C24 C25 0.2(5)
P1 C23 C24 C25 176.5(3)
C23 C24 C25 C26 1.1(6)
C24 C25 C26 C27 -0.8(7)
C25 C26 C27 C28 -0.8(6)
C25 C26 C27 C29 176.1(4)
C26 C27 C28 C23 2.0(6)
C29 C27 C28 C23 -174.9(4)
C24 C23 C28 C27 -1.7(5)
P1 C23 C28 C27 -178.0(3)
C26 C27 C29 N1 128.9(5)
C28 C27 C29 N1 -54.3(7)
C27 C29 N1 C30 148.7(5)
C31 C30 N1 C29 171.1(5)
C32 C30 N1 C29 -75.4(7)
C33 C30 N1 C29 54.4(7)
C22 C17 P1 C23 -31.6(3)
C18 C17 P1 C23 159.9(3)
C22 C17 P1 C11 -137.9(3)
C18 C17 P1 C11 53.6(3)
C22 C17 P1 Ru1 93.5(3)
C18 C17 P1 Ru1 -75.0(3)
C24 C23 P1 C17 141.3(3)
C28 C23 P1 C17 -42.4(3)
C24 C23 P1 C11 -110.6(3)
C28 C23 P1 C11 65.7(3)
C24 C23 P1 Ru1 22.2(3)
C28 C23 P1 Ru1 -161.5(2)
C16 C11 P1 C17 31.6(4)
C12 C11 P1 C17 -153.6(3)
C16 C11 P1 C23 -76.9(4)
C12 C11 P1 C23 97.9(3)
C16 C11 P1 Ru1 152.3(3)
C12 C11 P1 Ru1 -32.9(3)
C4 C5 Ru1 C6 131.7(3)
C4 C5 Ru1 C1 103.3(2)
C6 C5 Ru1 C1 -28.39(19)
C6 C5 Ru1 C4 -131.7(3)
C4 C5 Ru1 C2 66.0(2)
C6 C5 Ru1 C2 -65.7(2)
C4 C5 Ru1 C3 30.60(19)
C6 C5 Ru1 C3 -101.1(2)
C4 C5 Ru1 P1 -137.09(18)
C6 C5 Ru1 P1 91.23(18)
C4 C5 Ru1 Cl1 137.17(18)
C6 C5 Ru1 Cl1 5.5(3)
C4 C5 Ru1 Cl2 -45.8(2)
C6 C5 Ru1 Cl2 -177.43(16)
C1 C6 Ru1 C5 -133.0(3)
C5 C6 Ru1 C1 133.0(3)
C1 C6 Ru1 C4 -103.8(2)
C5 C6 Ru1 C4 29.23(18)
C1 C6 Ru1 C2 -30.6(2)
C5 C6 Ru1 C2 102.4(2)
C1 C6 Ru1 C3 -66.2(2)
C5 C6 Ru1 C3 66.76(19)
C1 C6 Ru1 P1 136.87(19)
C5 C6 Ru1 P1 -90.13(18)
C1 C6 Ru1 Cl1 49.9(2)
C5 C6 Ru1 Cl1 -177.14(15)
C1 C6 Ru1 Cl2 -127.1(2)
C5 C6 Ru1 Cl2 5.9(4)
C6 C1 Ru1 C5 29.11(19)
C2 C1 Ru1 C5 -100.4(2)
C7 C1 Ru1 C5 143.6(4)
C2 C1 Ru1 C6 -129.5(3)
C7 C1 Ru1 C6 114.5(5)
C6 C1 Ru1 C4 65.8(2)
C2 C1 Ru1 C4 -63.7(2)
C7 C1 Ru1 C4 -179.7(4)
C6 C1 Ru1 C2 129.5(3)
C7 C1 Ru1 C2 -116.0(4)
C6 C1 Ru1 C3 102.0(2)
C2 C1 Ru1 C3 -27.5(2)
C7 C1 Ru1 C3 -143.5(4)
C6 C1 Ru1 P1 -50.7(2)
C2 C1 Ru1 P1 179.80(17)
C7 C1 Ru1 P1 63.8(4)
C6 C1 Ru1 Cl1 -135.39(19)
C2 C1 Ru1 Cl1 95.11(19)
C7 C1 Ru1 Cl1 -20.9(4)
C6 C1 Ru1 Cl2 141.65(18)
C2 C1 Ru1 Cl2 12.2(3)
C7 C1 Ru1 Cl2 -103.8(4)
C3 C4 Ru1 C5 129.5(3)
C8 C4 Ru1 C5 -114.2(4)
C5 C4 Ru1 C6 -29.84(19)
C3 C4 Ru1 C6 99.7(2)
C8 C4 Ru1 C6 -144.0(4)
C5 C4 Ru1 C1 -66.3(2)
C3 C4 Ru1 C1 63.3(2)
C8 C4 Ru1 C1 179.5(4)
C5 C4 Ru1 C2 -102.4(2)
C3 C4 Ru1 C2 27.1(2)
C8 C4 Ru1 C2 143.4(4)
C5 C4 Ru1 C3 -129.5(3)
C8 C4 Ru1 C3 116.3(4)
C5 C4 Ru1 P1 50.4(2)
C3 C4 Ru1 P1 179.90(17)
C8 C4 Ru1 P1 -63.8(4)
C5 C4 Ru1 Cl1 -127.6(2)
C3 C4 Ru1 Cl1 1.9(3)
C8 C4 Ru1 Cl1 118.2(3)
C5 C4 Ru1 Cl2 141.63(18)
C3 C4 Ru1 Cl2 -88.83(19)
C8 C4 Ru1 Cl2 27.4(4)
C3 C2 Ru1 C5 -65.2(2)
C1 C2 Ru1 C5 68.5(2)
C3 C2 Ru1 C6 -103.1(2)
C1 C2 Ru1 C6 30.6(2)
C3 C2 Ru1 C1 -133.7(3)
C3 C2 Ru1 C4 -28.1(2)
C1 C2 Ru1 C4 105.6(2)
C1 C2 Ru1 C3 133.7(3)
C3 C2 Ru1 P1 -134.1(2)
C1 C2 Ru1 P1 -0.4(4)
C3 C2 Ru1 Cl1 141.81(19)
C1 C2 Ru1 Cl1 -84.54(19)
C3 C2 Ru1 Cl2 52.7(2)
C1 C2 Ru1 Cl2 -173.59(17)
C2 C3 Ru1 C5 103.8(2)
C4 C3 Ru1 C5 -30.62(19)
C2 C3 Ru1 C6 65.6(2)
C4 C3 Ru1 C6 -68.8(2)
C2 C3 Ru1 C1 28.5(2)
C4 C3 Ru1 C1 -105.9(2)
C2 C3 Ru1 C4 134.4(3)
C4 C3 Ru1 C2 -134.4(3)
C2 C3 Ru1 P1 134.2(2)
C4 C3 Ru1 P1 -0.2(4)
C2 C3 Ru1 Cl1 -44.7(2)
C4 C3 Ru1 Cl1 -179.11(16)
C2 C3 Ru1 Cl2 -133.6(2)
C4 C3 Ru1 Cl2 92.04(18)
C17 P1 Ru1 C5 -61.27(14)
C23 P1 Ru1 C5 56.07(15)
C11 P1 Ru1 C5 179.86(15)
C17 P1 Ru1 C6 -23.17(15)
C23 P1 Ru1 C6 94.17(15)
C11 P1 Ru1 C6 -142.05(15)
C17 P1 Ru1 C1 4.66(15)
C23 P1 Ru1 C1 121.99(15)
C11 P1 Ru1 C1 -114.22(16)
C17 P1 Ru1 C4 -89.05(14)
C23 P1 Ru1 C4 28.29(15)
C11 P1 Ru1 C4 152.08(15)
C17 P1 Ru1 C2 4.9(2)
C23 P1 Ru1 C2 122.3(2)
C11 P1 Ru1 C2 -113.9(2)
C17 P1 Ru1 C3 -88.9(3)
C23 P1 Ru1 C3 28.4(3)
C11 P1 Ru1 C3 152.2(2)
C17 P1 Ru1 Cl1 90.13(11)
C23 P1 Ru1 Cl1 -152.54(12)
C11 P1 Ru1 Cl1 -28.75(12)
C17 P1 Ru1 Cl2 178.73(11)
C23 P1 Ru1 Cl2 -63.93(12)
C11 P1 Ru1 Cl2 59.86(12)
